data_7014154
loop_
_publ_author_name
'Garnovskii, Dmitrii A.'
'Pombeiro, Armando J. L.'
'Haukka, Matti'
'Sobota, Piotr'
'Kukushkin, Vadim Yu'

_publ_section_title
;
 Regioselective HON-addition of bifunctional hydrazone oximes to
 Pt(IV)-bound nitriles.
;
_journal_issue 7
_journal_name_full 'Dalton transactions (Cambridge, England : 2003)'
_journal_page_first 1097
_journal_page_last 1103
_journal_paper_doi 10.1039/b402105c
_journal_year 2004
_chemical_formula_sum 'C38 H38 Cl2 N10 O8 Pt'
_chemical_formula_weight 1028.77
_chemical_name_common trans-[PtCl2{NHC(Et)ONC(Me)C(Ph)NNCH(C6H3-2-OH-5-NO2}2]
_chemical_name_systematic
;
?
;
_space_group_IT_number 2
_symmetry_cell_setting triclinic
_symmetry_space_group_name_Hall '-P 1'
_symmetry_space_group_name_H-M 'P -1'
_atom_sites_solution_hydrogens geom
_atom_sites_solution_primary direct
_atom_sites_solution_secondary difmap
_audit_creation_method SHELXL-97
_cell_angle_alpha 109.4880(10)
_cell_angle_beta 101.5020(10)
_cell_angle_gamma 100.2610(10)
_cell_formula_units_Z 1
_cell_length_a 8.7209(2)
_cell_length_b 10.9317(2)
_cell_length_c 11.9651(2)
_cell_measurement_temperature 150(2)
_cell_volume 1016.11(4)
_computing_cell_refinement 'Denzo/Scalepack (Otwinowski & Minor, 1997)'
_computing_data_collection 'Collect (Nonius BV, 1997-2000)'
_computing_data_reduction 'Denzo/Scalepack (Otwinowski & Minor, 1997)'
_computing_molecular_graphics 'XP in SHELXTL v.6.12 (Bruker AXS, 2001)'
_computing_publication_material 'SHELXL-97 (Sheldrick, 1997)'
_computing_structure_refinement 'SHELXL-97 (Sheldrick, 1997)'
_computing_structure_solution 'SIR97 (Altomare et al., 1997)'
_diffrn_ambient_temperature 150(2)
_diffrn_detector_area_resol_mean 9
_diffrn_measured_fraction_theta_full 0.994
_diffrn_measured_fraction_theta_max 0.994
_diffrn_measurement_device '95mm CCD camera on \k-goniostat'
_diffrn_measurement_device_type KappaCCD
_diffrn_measurement_method CCD
_diffrn_radiation_monochromator 'horizonally mounted graphite crystal'
_diffrn_radiation_source 'fine-focus sealed tube'
_diffrn_radiation_type MoK\a
_diffrn_radiation_wavelength 0.71073
_diffrn_reflns_av_R_equivalents 0.0576
_diffrn_reflns_av_sigmaI/netI 0.0514
_diffrn_reflns_limit_h_max 10
_diffrn_reflns_limit_h_min -10
_diffrn_reflns_limit_k_max 13
_diffrn_reflns_limit_k_min -13
_diffrn_reflns_limit_l_max 14
_diffrn_reflns_limit_l_min -14
_diffrn_reflns_number 16718
_diffrn_reflns_theta_full 26.00
_diffrn_reflns_theta_max 26.00
_diffrn_reflns_theta_min 3.80
_exptl_absorpt_coefficient_mu 3.648
_exptl_absorpt_correction_T_max 0.37318
_exptl_absorpt_correction_T_min 0.31969
_exptl_absorpt_correction_type multi-scan
_exptl_absorpt_process_details 'Xprep in Shelxtl v. 6.12 (Bruker AXS, 2001)'
_exptl_crystal_colour yellow
_exptl_crystal_density_diffrn 1.681
_exptl_crystal_density_method 'not measured'
_exptl_crystal_description block
_exptl_crystal_F_000 512
_exptl_crystal_size_max 0.10
_exptl_crystal_size_mid 0.10
_exptl_crystal_size_min 0.05
_refine_diff_density_max 0.614
_refine_diff_density_min -0.855
_refine_diff_density_rms 0.108
_refine_ls_extinction_method none
_refine_ls_goodness_of_fit_ref 1.063
_refine_ls_hydrogen_treatment mixed
_refine_ls_matrix_type full
_refine_ls_number_parameters 270
_refine_ls_number_reflns 3974
_refine_ls_number_restraints 0
_refine_ls_restrained_S_all 1.063
_refine_ls_R_factor_all 0.0323
_refine_ls_R_factor_gt 0.0300
_refine_ls_shift/su_max 0.001
_refine_ls_shift/su_mean 0.000
_refine_ls_structure_factor_coef Fsqd
_refine_ls_weighting_details 'calc w=1/[\s^2^(Fo^2^)+(0.0181P)^2^+0.9555P] where P=(Fo^2^+2Fc^2^)/3'
_refine_ls_weighting_scheme calc
_refine_ls_wR_factor_gt 0.0614
_refine_ls_wR_factor_ref 0.0626
_reflns_number_gt 3878
_reflns_number_total 3974
_reflns_threshold_expression >2sigma(I)
_cod_data_source_file b402105c.txt
_cod_data_source_block structure_5
_cod_original_cell_volume 1016.11(3)
_cod_database_code 7014154

loop_
_symmetry_equiv_pos_as_xyz
'x, y, z'
'-x, -y, -z'

loop_
_atom_site_label
_atom_site_type_symbol
_atom_site_fract_x
_atom_site_fract_y
_atom_site_fract_z
_atom_site_U_iso_or_equiv
_atom_site_adp_type
_atom_site_occupancy
_atom_site_symmetry_multiplicity
_atom_site_calc_flag
_atom_site_refinement_flags
_atom_site_disorder_assembly
_atom_site_disorder_group
Pt1 Pt 1.0000 1.0000 1.0000 0.02264(8) Uani 1 2 d S . .
Cl1 Cl 0.91517(12) 1.12819(10) 1.16033(8) 0.0331(2) Uani 1 1 d . . .
O1 O 0.5128(3) 0.7522(3) 0.8262(2) 0.0271(6) Uani 1 1 d . . .
O2 O 0.4023(3) 0.6095(3) 0.1284(2) 0.0372(7) Uani 1 1 d . . .
O3 O -0.2030(4) 0.1288(3) -0.2053(3) 0.0420(7) Uani 1 1 d . . .
O4 O -0.1162(4) 0.1871(3) -0.3419(2) 0.0443(8) Uani 1 1 d . . .
N1 N 0.7738(4) 0.8931(3) 0.8956(3) 0.0257(7) Uani 1 1 d . . .
H1 H 0.7540 0.8892 0.8193 0.031 Uiso 1 1 calc R . .
N2 N 0.5237(4) 0.7486(3) 0.7081(3) 0.0282(7) Uani 1 1 d . . .
N3 N 0.2744(4) 0.5702(3) 0.4114(3) 0.0309(7) Uani 1 1 d . . .
N4 N 0.2848(4) 0.5531(3) 0.2919(3) 0.0301(7) Uani 1 1 d . . .
N5 N -0.1075(4) 0.2005(3) -0.2347(3) 0.0310(7) Uani 1 1 d . . .
C1 C 0.6543(4) 0.8304(4) 0.9174(3) 0.0231(8) Uani 1 1 d . . .
C2 C 0.6391(5) 0.8251(4) 1.0382(3) 0.0258(8) Uani 1 1 d . . .
H2A H 0.7453 0.8708 1.1011 0.031 Uiso 1 1 calc R . .
H2B H 0.6105 0.7299 1.0295 0.031 Uiso 1 1 calc R . .
C3 C 0.5108(5) 0.8917(4) 1.0828(3) 0.0324(9) Uani 1 1 d . . .
H3A H 0.5514 0.9897 1.1116 0.049 Uiso 1 1 calc R . .
H3B H 0.4873 0.8678 1.1508 0.049 Uiso 1 1 calc R . .
H3C H 0.4113 0.8604 1.0147 0.049 Uiso 1 1 calc R . .
C4 C 0.3922(5) 0.6734(4) 0.6251(3) 0.0262(8) Uani 1 1 d . . .
C5 C 0.2448(5) 0.6037(4) 0.6479(4) 0.0391(10) Uani 1 1 d . . .
H5A H 0.2635 0.5242 0.6630 0.059 Uiso 1 1 calc R . .
H5B H 0.1516 0.5761 0.5754 0.059 Uiso 1 1 calc R . .
H5C H 0.2227 0.6653 0.7200 0.059 Uiso 1 1 calc R . .
C6 C 0.3982(5) 0.6586(4) 0.4980(3) 0.0264(8) Uani 1 1 d . . .
C7 C 0.5389(5) 0.7394(4) 0.4782(3) 0.0278(8) Uani 1 1 d . . .
C8 C 0.5161(5) 0.8340(4) 0.4256(3) 0.0319(9) Uani 1 1 d . . .
H8 H 0.4116 0.8483 0.4051 0.038 Uiso 1 1 calc R . .
C9 C 0.6450(5) 0.9064(4) 0.4035(3) 0.0363(10) Uani 1 1 d . . .
H9 H 0.6288 0.9707 0.3682 0.044 Uiso 1 1 calc R . .
C10 C 0.7960(6) 0.8864(5) 0.4319(4) 0.0428(11) Uani 1 1 d . . .
H10 H 0.8834 0.9347 0.4139 0.051 Uiso 1 1 calc R . .
C11 C 0.8217(5) 0.7953(4) 0.4872(4) 0.0391(10) Uani 1 1 d . . .
H11 H 0.9270 0.7827 0.5083 0.047 Uiso 1 1 calc R . .
C12 C 0.6946(5) 0.7234(4) 0.5113(4) 0.0328(9) Uani 1 1 d . . .
H12 H 0.7130 0.6627 0.5506 0.039 Uiso 1 1 calc R . .
C13 C 0.1679(5) 0.4600(4) 0.2067(3) 0.0270(8) Uani 1 1 d . . .
H13 H 0.0866 0.4085 0.2274 0.032 Uiso 1 1 calc R . .
C14 C 0.1604(4) 0.4337(3) 0.0781(3) 0.0228(7) Uani 1 1 d . . .
C15 C 0.0335(4) 0.3312(4) -0.0152(3) 0.0255(8) Uani 1 1 d . . .
H15 H -0.0466 0.2778 0.0050 0.031 Uiso 1 1 calc R . .
C16 C 0.0260(4) 0.3086(4) -0.1373(3) 0.0265(8) Uani 1 1 d . . .
C17 C 0.1381(5) 0.3839(4) -0.1703(3) 0.0287(8) Uani 1 1 d . . .
H17 H 0.1296 0.3657 -0.2550 0.034 Uiso 1 1 calc R . .
C18 C 0.2634(5) 0.4866(4) -0.0798(3) 0.0307(9) Uani 1 1 d . . .
H18 H 0.3401 0.5405 -0.1022 0.037 Uiso 1 1 calc R . .
C19 C 0.2773(5) 0.5113(4) 0.0447(3) 0.0283(8) Uani 1 1 d . . .
H02 H 0.4029 0.6194 0.2132 0.050 Uiso 1 1 d . . .

loop_
_atom_site_aniso_label
_atom_site_aniso_U_11
_atom_site_aniso_U_22
_atom_site_aniso_U_33
_atom_site_aniso_U_23
_atom_site_aniso_U_13
_atom_site_aniso_U_12
Pt1 0.02196(12) 0.02503(12) 0.01835(11) 0.00727(8) 0.00452(8) 0.00325(8)
Cl1 0.0314(5) 0.0319(5) 0.0278(5) 0.0020(4) 0.0118(4) 0.0026(4)
O1 0.0260(14) 0.0336(15) 0.0159(12) 0.0076(11) 0.0038(10) -0.0001(11)
O2 0.0386(16) 0.0349(16) 0.0233(13) 0.0056(12) 0.0039(12) -0.0097(13)
O3 0.0367(17) 0.0428(18) 0.0341(15) 0.0109(14) 0.0038(13) -0.0048(14)
O4 0.0384(17) 0.063(2) 0.0169(13) 0.0037(14) 0.0034(12) 0.0051(15)
N1 0.0300(17) 0.0296(17) 0.0163(14) 0.0073(13) 0.0081(13) 0.0061(14)
N2 0.0300(18) 0.0328(18) 0.0164(14) 0.0067(13) 0.0054(13) 0.0022(14)
N3 0.0371(19) 0.0309(18) 0.0176(15) 0.0071(14) 0.0032(14) 0.0014(15)
N4 0.0339(18) 0.0315(18) 0.0189(15) 0.0080(14) 0.0043(13) 0.0013(15)
N5 0.0266(18) 0.0378(19) 0.0232(16) 0.0061(15) 0.0051(14) 0.0085(15)
C1 0.0210(18) 0.0223(19) 0.0196(17) 0.0029(15) 0.0034(14) 0.0025(15)
C2 0.028(2) 0.026(2) 0.0205(17) 0.0083(15) 0.0032(15) 0.0061(16)
C3 0.033(2) 0.043(2) 0.0266(19) 0.0164(18) 0.0135(17) 0.0140(19)
C4 0.030(2) 0.027(2) 0.0190(17) 0.0063(16) 0.0065(15) 0.0057(16)
C5 0.037(2) 0.044(3) 0.0234(19) 0.0057(19) 0.0093(17) -0.007(2)
C6 0.027(2) 0.0244(19) 0.0205(17) 0.0042(16) 0.0018(15) 0.0038(16)
C7 0.030(2) 0.030(2) 0.0185(17) 0.0052(16) 0.0059(15) 0.0038(17)
C8 0.033(2) 0.032(2) 0.0230(19) 0.0066(17) -0.0001(16) 0.0058(18)
C9 0.042(3) 0.030(2) 0.026(2) 0.0081(18) 0.0041(18) -0.0038(19)
C10 0.042(3) 0.041(3) 0.033(2) 0.005(2) 0.014(2) -0.005(2)
C11 0.029(2) 0.049(3) 0.036(2) 0.012(2) 0.0104(18) 0.007(2)
C12 0.036(2) 0.035(2) 0.029(2) 0.0120(18) 0.0099(17) 0.0125(18)
C13 0.028(2) 0.027(2) 0.0233(18) 0.0091(16) 0.0038(16) 0.0058(16)
C14 0.0261(19) 0.0211(18) 0.0206(17) 0.0080(15) 0.0045(15) 0.0070(15)
C15 0.0218(19) 0.030(2) 0.0225(18) 0.0089(16) 0.0043(15) 0.0065(16)
C16 0.026(2) 0.027(2) 0.0203(17) 0.0035(16) 0.0014(15) 0.0091(16)
C17 0.035(2) 0.034(2) 0.0189(17) 0.0103(16) 0.0074(16) 0.0129(18)
C18 0.032(2) 0.033(2) 0.0281(19) 0.0125(17) 0.0114(17) 0.0051(18)
C19 0.030(2) 0.026(2) 0.0250(19) 0.0080(16) 0.0052(16) 0.0051(17)

loop_
_atom_type_symbol
_atom_type_description
_atom_type_scat_dispersion_real
_atom_type_scat_dispersion_imag
_atom_type_scat_source
C C 0.0033 0.0016 'International Tables Vol C Tables 4.2.6.8 and 6.1.1.4'
H H 0.0000 0.0000 'International Tables Vol C Tables 4.2.6.8 and 6.1.1.4'
N N 0.0061 0.0033 'International Tables Vol C Tables 4.2.6.8 and 6.1.1.4'
O O 0.0106 0.0060 'International Tables Vol C Tables 4.2.6.8 and 6.1.1.4'
Cl Cl 0.1484 0.1585 'International Tables Vol C Tables 4.2.6.8 and 6.1.1.4'
Pt Pt -1.7033 8.3905 'International Tables Vol C Tables 4.2.6.8 and 6.1.1.4'

loop_
_geom_angle_atom_site_label_1
_geom_angle_atom_site_label_2
_geom_angle_atom_site_label_3
_geom_angle
_geom_angle_site_symmetry_1
_geom_angle_site_symmetry_3
_geom_angle_publ_flag
N1 Pt1 N1 180.0 2_777 . ?
N1 Pt1 Cl1 85.88(9) 2_777 . ?
N1 Pt1 Cl1 94.12(9) . . ?
N1 Pt1 Cl1 94.12(9) 2_777 2_777 ?
N1 Pt1 Cl1 85.88(9) . 2_777 ?
Cl1 Pt1 Cl1 180.0 . 2_777 ?
C1 O1 N2 111.5(3) . . ?
C19 O2 H02 112.2 . . ?
C1 N1 Pt1 133.0(2) . . ?
C1 N1 H1 113.5 . . ?
Pt1 N1 H1 113.5 . . ?
C4 N2 O1 110.1(3) . . ?
C6 N3 N4 113.6(3) . . ?
C13 N4 N3 113.5(3) . . ?
O3 N5 O4 123.6(3) . . ?
O3 N5 C16 118.8(3) . . ?
O4 N5 C16 117.5(3) . . ?
N1 C1 O1 122.6(3) . . ?
N1 C1 C2 128.2(3) . . ?
O1 C1 C2 109.2(3) . . ?
C1 C2 C3 112.6(3) . . ?
C1 C2 H2A 109.1 . . ?
C3 C2 H2A 109.1 . . ?
C1 C2 H2B 109.1 . . ?
C3 C2 H2B 109.1 . . ?
H2A C2 H2B 107.8 . . ?
C2 C3 H3A 109.5 . . ?
C2 C3 H3B 109.5 . . ?
H3A C3 H3B 109.5 . . ?
C2 C3 H3C 109.5 . . ?
H3A C3 H3C 109.5 . . ?
H3B C3 H3C 109.5 . . ?
N2 C4 C6 113.2(3) . . ?
N2 C4 C5 125.6(3) . . ?
C6 C4 C5 121.2(3) . . ?
C4 C5 H5A 109.5 . . ?
C4 C5 H5B 109.5 . . ?
H5A C5 H5B 109.5 . . ?
C4 C5 H5C 109.5 . . ?
H5A C5 H5C 109.5 . . ?
H5B C5 H5C 109.5 . . ?
N3 C6 C7 125.5(3) . . ?
N3 C6 C4 114.1(3) . . ?
C7 C6 C4 120.4(3) . . ?
C12 C7 C8 118.9(4) . . ?
C12 C7 C6 121.3(3) . . ?
C8 C7 C6 119.8(3) . . ?
C9 C8 C7 120.2(4) . . ?
C9 C8 H8 119.9 . . ?
C7 C8 H8 119.9 . . ?
C10 C9 C8 120.6(4) . . ?
C10 C9 H9 119.7 . . ?
C8 C9 H9 119.7 . . ?
C9 C10 C11 120.0(4) . . ?
C9 C10 H10 120.0 . . ?
C11 C10 H10 120.0 . . ?
C12 C11 C10 120.1(4) . . ?
C12 C11 H11 119.9 . . ?
C10 C11 H11 119.9 . . ?
C11 C12 C7 120.2(4) . . ?
C11 C12 H12 119.9 . . ?
C7 C12 H12 119.9 . . ?
N4 C13 C14 119.6(3) . . ?
N4 C13 H13 120.2 . . ?
C14 C13 H13 120.2 . . ?
C15 C14 C19 118.9(3) . . ?
C15 C14 C13 119.7(3) . . ?
C19 C14 C13 121.4(3) . . ?
C16 C15 C14 119.2(3) . . ?
C16 C15 H15 120.4 . . ?
C14 C15 H15 120.4 . . ?
C17 C16 C15 122.2(3) . . ?
C17 C16 N5 118.9(3) . . ?
C15 C16 N5 118.8(3) . . ?
C16 C17 C18 119.6(3) . . ?
C16 C17 H17 120.2 . . ?
C18 C17 H17 120.2 . . ?
C17 C18 C19 120.0(3) . . ?
C17 C18 H18 120.0 . . ?
C19 C18 H18 120.0 . . ?
O2 C19 C18 117.7(3) . . ?
O2 C19 C14 122.3(3) . . ?
C18 C19 C14 120.0(3) . . ?

loop_
_geom_bond_atom_site_label_1
_geom_bond_atom_site_label_2
_geom_bond_distance
_geom_bond_site_symmetry_2
_geom_bond_publ_flag
Pt1 N1 2.009(3) 2_777 ?
Pt1 N1 2.009(3) . ?
Pt1 Cl1 2.3092(9) . ?
Pt1 Cl1 2.3092(9) 2_777 ?
O1 C1 1.381(4) . ?
O1 N2 1.423(4) . ?
O2 C19 1.332(4) . ?
O2 H02 0.9827 . ?
O3 N5 1.225(4) . ?
O4 N5 1.225(4) . ?
N1 C1 1.264(5) . ?
N1 H1 0.8800 . ?
N2 C4 1.282(5) . ?
N3 C6 1.299(5) . ?
N3 N4 1.402(4) . ?
N4 C13 1.280(5) . ?
N5 C16 1.470(5) . ?
C1 C2 1.497(5) . ?
C2 C3 1.529(5) . ?
C2 H2A 0.9900 . ?
C2 H2B 0.9900 . ?
C3 H3A 0.9800 . ?
C3 H3B 0.9800 . ?
C3 H3C 0.9800 . ?
C4 C6 1.488(5) . ?
C4 C5 1.495(5) . ?
C5 H5A 0.9800 . ?
C5 H5B 0.9800 . ?
C5 H5C 0.9800 . ?
C6 C7 1.487(5) . ?
C7 C12 1.396(6) . ?
C7 C8 1.401(5) . ?
C8 C9 1.379(6) . ?
C8 H8 0.9500 . ?
C9 C10 1.368(6) . ?
C9 H9 0.9500 . ?
C10 C11 1.393(6) . ?
C10 H10 0.9500 . ?
C11 C12 1.377(6) . ?
C11 H11 0.9500 . ?
C12 H12 0.9500 . ?
C13 C14 1.453(5) . ?
C13 H13 0.9500 . ?
C14 C15 1.399(5) . ?
C14 C19 1.414(5) . ?
C15 C16 1.383(5) . ?
C15 H15 0.9500 . ?
C16 C17 1.369(5) . ?
C17 C18 1.381(5) . ?
C17 H17 0.9500 . ?
C18 C19 1.399(5) . ?
C18 H18 0.9500 . ?

loop_
_geom_hbond_atom_site_label_D
_geom_hbond_atom_site_label_H
_geom_hbond_atom_site_label_A
_geom_hbond_distance_DH
_geom_hbond_distance_HA
_geom_hbond_distance_DA
_geom_hbond_angle_DHA
_geom_hbond_site_symmetry_A
O2 H02 N4 0.98 1.75 2.576(4) 139.8 .

loop_
_geom_torsion_atom_site_label_1
_geom_torsion_atom_site_label_2
_geom_torsion_atom_site_label_3
_geom_torsion_atom_site_label_4
_geom_torsion
_geom_torsion_site_symmetry_1
_geom_torsion_site_symmetry_2
_geom_torsion_site_symmetry_3
_geom_torsion_site_symmetry_4
_geom_torsion_publ_flag
N1 Pt1 N1 C1 -161(100) 2_777 . . . ?
Cl1 Pt1 N1 C1 -49.7(4) . . . . ?
Cl1 Pt1 N1 C1 130.3(4) 2_777 . . . ?
C1 O1 N2 C4 178.8(3) . . . . ?
C6 N3 N4 C13 175.8(3) . . . . ?
Pt1 N1 C1 O1 -173.7(2) . . . . ?
Pt1 N1 C1 C2 5.7(6) . . . . ?
N2 O1 C1 N1 2.2(5) . . . . ?
N2 O1 C1 C2 -177.2(3) . . . . ?
N1 C1 C2 C3 114.2(4) . . . . ?
O1 C1 C2 C3 -66.4(4) . . . . ?
O1 N2 C4 C6 -176.8(3) . . . . ?
O1 N2 C4 C5 2.5(5) . . . . ?
N4 N3 C6 C7 1.5(6) . . . . ?
N4 N3 C6 C4 -177.4(3) . . . . ?
N2 C4 C6 N3 172.0(3) . . . . ?
C5 C4 C6 N3 -7.3(5) . . . . ?
N2 C4 C6 C7 -6.9(5) . . . . ?
C5 C4 C6 C7 173.8(4) . . . . ?
N3 C6 C7 C12 -114.7(4) . . . . ?
C4 C6 C7 C12 64.1(5) . . . . ?
N3 C6 C7 C8 65.5(5) . . . . ?
C4 C6 C7 C8 -115.7(4) . . . . ?
C12 C7 C8 C9 2.1(5) . . . . ?
C6 C7 C8 C9 -178.0(3) . . . . ?
C7 C8 C9 C10 0.3(6) . . . . ?
C8 C9 C10 C11 -2.0(6) . . . . ?
C9 C10 C11 C12 1.2(6) . . . . ?
C10 C11 C12 C7 1.3(6) . . . . ?
C8 C7 C12 C11 -2.9(6) . . . . ?
C6 C7 C12 C11 177.2(3) . . . . ?
N3 N4 C13 C14 178.2(3) . . . . ?
N4 C13 C14 C15 179.4(4) . . . . ?
N4 C13 C14 C19 -1.8(6) . . . . ?
C19 C14 C15 C16 0.1(5) . . . . ?
C13 C14 C15 C16 178.9(3) . . . . ?
C14 C15 C16 C17 -0.6(6) . . . . ?
C14 C15 C16 N5 179.8(3) . . . . ?
O3 N5 C16 C17 176.4(3) . . . . ?
O4 N5 C16 C17 -3.3(5) . . . . ?
O3 N5 C16 C15 -4.0(5) . . . . ?
O4 N5 C16 C15 176.2(3) . . . . ?
C15 C16 C17 C18 -0.1(6) . . . . ?
N5 C16 C17 C18 179.4(3) . . . . ?
C16 C17 C18 C19 1.4(6) . . . . ?
C17 C18 C19 O2 178.6(4) . . . . ?
C17 C18 C19 C14 -1.9(6) . . . . ?
C15 C14 C19 O2 -179.3(4) . . . . ?
C13 C14 C19 O2 1.9(6) . . . . ?
C15 C14 C19 C18 1.1(6) . . . . ?
C13 C14 C19 C18 -177.7(4) . . . . ?
